data_2017997
loop_
_publ_author_name
'Fabbiani, Francesca P. A.'
'Arlin, Jean-Baptiste'
'Buth, Gernot'
'Dittrich, Birger'
'Florence, Alastair J.'
'Herbst-Irmer, Regine'
'Sowa, Heidrun'

_publ_section_title
;
 Intermolecular interactions, disorder and twinning in
 ciprofloxacin--2,2-difluoroethanol (2/3) and ciprofloxacin--water
 (3/14.5)
;
_journal_coeditor_code BI3008
_journal_issue 3
_journal_name_full 'Acta Crystallographica Section C'
_journal_page_first o120
_journal_page_last o124
_journal_paper_doi 10.1107/S0108270111005488
_journal_volume 67
_journal_year 2011
_chemical_formula_iupac '3C17 H18 F N3 O3 , 14.5H2 O'
_chemical_formula_moiety '3(C17 H18 F N3 O3), 14.5(H2 O)'
_chemical_formula_sum 'C51 H83 F3 N9 O23.5'
_chemical_formula_weight 1255.26
_chemical_name_common
;
ciprofloxacin--water (3/14.5)
;
_chemical_name_systematic
;
1-cyclopropyl-6-fluoro-4-oxo-7-(piperazin-4-ium-1-yl)-1,4-dihydroquinoline-3-
carboxylate--water (3/14.5)
;
_space_group_IT_number 2
_symmetry_cell_setting triclinic
_symmetry_space_group_name_Hall '-P 1'
_symmetry_space_group_name_H-M 'P -1'
_atom_sites_solution_hydrogens geom
_atom_sites_solution_primary direct
_atom_sites_solution_secondary difmap
_audit_creation_method SHELXL97
_cell_angle_alpha 115.755(7)
_cell_angle_beta 103.610(7)
_cell_angle_gamma 102.325(5)
_cell_formula_units_Z 2
_cell_length_a 13.8760(12)
_cell_length_b 15.8760(13)
_cell_length_c 16.528(2)
_cell_measurement_reflns_used 6396
_cell_measurement_temperature 100(2)
_cell_measurement_theta_max 31.4
_cell_measurement_theta_min 2.4
_cell_volume 2972.8(6)
_computing_cell_refinement 'SAINT (Bruker, 2007)'
_computing_data_collection 'APEX2 (Bruker, 2007)'
_computing_data_reduction 'SAINT (Bruker, 2007)'
_computing_molecular_graphics
;
ORTEP3 for Windows (Burnett & Johnson, 1996)
and Mercury (Macrae <i>et al.</i>, 2008)
;
_computing_publication_material 'publCIF (Westrip, 2010)'
_computing_structure_refinement 'SHELXL97 (Sheldrick, 2008<i>b</i>)'
_computing_structure_solution 'SHELXS97 (Sheldrick, 2008<i>b</i>)'
_diffrn_ambient_temperature 100(2)
_diffrn_measured_fraction_theta_full 0.999
_diffrn_measured_fraction_theta_max 0.999
_diffrn_measurement_device_type 'Bruker APEXII CCD area-detector'
_diffrn_measurement_method \w
_diffrn_radiation_monochromator graphite
_diffrn_radiation_source 'fine-focus sealed tube'
_diffrn_radiation_type MoK\a
_diffrn_radiation_wavelength 0.71073
_diffrn_reflns_av_R_equivalents 0.0380
_diffrn_reflns_av_sigmaI/netI 0.0293
_diffrn_reflns_limit_h_max 17
_diffrn_reflns_limit_h_min -17
_diffrn_reflns_limit_k_max 19
_diffrn_reflns_limit_k_min -19
_diffrn_reflns_limit_l_max 20
_diffrn_reflns_limit_l_min -20
_diffrn_reflns_number 55842
_diffrn_reflns_theta_full 26.37
_diffrn_reflns_theta_max 26.37
_diffrn_reflns_theta_min 2.20
_exptl_absorpt_coefficient_mu 0.117
_exptl_absorpt_correction_T_max 0.43
_exptl_absorpt_correction_T_min 0.40
_exptl_absorpt_correction_type multi-scan
_exptl_absorpt_process_details '(SADABS; Sheldrick, 2008<i>a</i>)'
_exptl_crystal_colour colourless
_exptl_crystal_density_diffrn 1.402
_exptl_crystal_density_method 'not measured'
_exptl_crystal_description block
_exptl_crystal_F_000 1334
_exptl_crystal_size_max 0.30
_exptl_crystal_size_mid 0.25
_exptl_crystal_size_min 0.20
_refine_diff_density_max 0.574
_refine_diff_density_min -0.416
_refine_ls_extinction_method none
_refine_ls_goodness_of_fit_ref 1.031
_refine_ls_hydrogen_treatment mixed
_refine_ls_matrix_type full
_refine_ls_number_parameters 907
_refine_ls_number_reflns 12150
_refine_ls_number_restraints 34
_refine_ls_restrained_S_all 1.036
_refine_ls_R_factor_all 0.0570
_refine_ls_R_factor_gt 0.0425
_refine_ls_shift/su_max 0.000
_refine_ls_shift/su_mean 0.000
_refine_ls_structure_factor_coef Fsqd
_refine_ls_weighting_details 'calc w = 1/[\s^2^(Fo^2^)+(0.0595P)^2^+1.7881P] where P=(Fo^2^+2Fc^2^)/3'
_refine_ls_weighting_scheme calc
_refine_ls_wR_factor_gt 0.1119
_refine_ls_wR_factor_ref 0.1221
_reflns_number_gt 9655
_reflns_number_total 12150
_reflns_threshold_expression I>2\s(I)
_cod_data_source_file bi3008.cif
_cod_data_source_block II
_cod_original_cell_volume 2972.8(5)
_cod_original_formula_sum 'C51 H83 F3 N9 O23.50'
_cod_database_code 2017997
_cod_database_fobs_code 2017997

loop_
_symmetry_equiv_pos_as_xyz
'x, y, z'
'-x, -y, -z'

loop_
_atom_site_type_symbol
_atom_site_label
_atom_site_fract_x
_atom_site_fract_y
_atom_site_fract_z
_atom_site_U_iso_or_equiv
_atom_site_adp_type
_atom_site_calc_flag
_atom_site_refinement_flags
_atom_site_occupancy
_atom_site_disorder_assembly
_atom_site_disorder_group
C C1A 0.01030(13) 0.05863(13) 0.75199(12) 0.0162(3) Uani d . 1 . .
H H1A 0.0186 -0.0063 0.7203 0.019 Uiso calc R 1 . .
C C2A -0.00057(14) 0.08955(14) 0.84785(13) 0.0210(4) Uani d . 1 . .
H H2A1 -0.0004 0.0436 0.8718 0.025 Uiso calc R 1 . .
H H2A2 -0.0460 0.1278 0.8642 0.025 Uiso calc R 1 . .
C C3A 0.10167(13) 0.13991(13) 0.84351(13) 0.0187(4) Uani d . 1 . .
H H3A1 0.1175 0.2083 0.8571 0.022 Uiso calc R 1 . .
H H3A2 0.1631 0.1241 0.8647 0.022 Uiso calc R 1 . .
C C4A -0.00372(13) 0.11147(12) 0.63089(12) 0.0149(3) Uani d . 1 . .
C C5A -0.15004(13) 0.07864(13) 0.67699(13) 0.0165(3) Uani d . 1 . .
H H5A -0.1803 0.0561 0.7118 0.020 Uiso calc R 1 . .
C C6A -0.21164(13) 0.10248(13) 0.61823(12) 0.0166(3) Uani d . 1 . .
C C7A -0.32080(13) 0.09554(13) 0.62078(13) 0.0185(4) Uani d . 1 . .
C C8A -0.17049(13) 0.13364(12) 0.55932(12) 0.0154(3) Uani d . 1 . .
C C9A -0.06323(13) 0.13288(12) 0.56604(12) 0.0155(3) Uani d . 1 . .
C C10A -0.01854(13) 0.14943(13) 0.50339(12) 0.0161(3) Uani d . 1 . .
H H10A -0.0565 0.1621 0.4583 0.019 Uiso calc R 1 . .
C C11A 0.08030(13) 0.14676(12) 0.50921(12) 0.0155(3) Uani d . 1 . .
C C12A 0.14544(13) 0.13332(12) 0.57909(12) 0.0146(3) Uani d . 1 . .
C C13A 0.30262(13) 0.11202(13) 0.65625(12) 0.0164(3) Uani d . 1 . .
H H13A 0.2564 0.0512 0.6479 0.020 Uiso calc R 1 . .
H H13B 0.3178 0.1665 0.7206 0.020 Uiso calc R 1 . .
C C14A 0.40542(13) 0.09951(13) 0.64716(13) 0.0174(3) Uani d . 1 . .
H H14A 0.4417 0.0897 0.6984 0.021 Uiso calc R 1 . .
H H14B 0.3896 0.0404 0.5856 0.021 Uiso calc R 1 . .
C C15A 0.42007(13) 0.20740(14) 0.57800(13) 0.0187(4) Uani d . 1 . .
H H15A 0.4035 0.1510 0.5143 0.022 Uiso calc R 1 . .
H H15B 0.4659 0.2669 0.5838 0.022 Uiso calc R 1 . .
C C16A 0.31815(13) 0.22165(13) 0.58904(13) 0.0170(3) Uani d . 1 . .
H H16A 0.3353 0.2810 0.6508 0.020 Uiso calc R 1 . .
H H16B 0.2813 0.2317 0.5382 0.020 Uiso calc R 1 . .
C C17A 0.10022(13) 0.11484(13) 0.63909(12) 0.0157(3) Uani d . 1 . .
H H17A 0.1396 0.1045 0.6856 0.019 Uiso calc R 1 . .
F F1A 0.11574(8) 0.15200(8) 0.44057(7) 0.0193(2) Uani d . 1 . .
N N1A -0.04887(11) 0.08558(11) 0.68779(10) 0.0152(3) Uani d . 1 . .
N N2A 0.24798(11) 0.13337(11) 0.58360(10) 0.0152(3) Uani d . 1 . .
N N3A 0.47622(11) 0.18885(11) 0.65348(11) 0.0168(3) Uani d . 1 . .
H H3A3 0.4957 0.2429 0.7125 0.020 Uiso calc R 1 . .
H H3A4 0.5354 0.1786 0.6452 0.020 Uiso calc R 1 . .
O O1A -0.36156(10) 0.03730(10) 0.64688(10) 0.0256(3) Uani d . 1 . .
O O2A -0.36312(10) 0.14924(11) 0.59960(10) 0.0244(3) Uani d . 1 . .
O O3A -0.22068(9) 0.15653(9) 0.50312(9) 0.0194(3) Uani d . 1 . .
C C1B 0.29467(14) 0.23071(13) 0.30397(12) 0.0182(4) Uani d . 1 . .
H H1C 0.3280 0.2588 0.2707 0.022 Uiso calc R 1 . .
C C2B 0.20504(15) 0.13171(13) 0.24003(13) 0.0223(4) Uani d . 1 . .
H H2C1 0.1845 0.1023 0.1706 0.027 Uiso calc R 1 . .
H H2D2 0.1469 0.1188 0.2613 0.027 Uiso calc R 1 . .
C C3B 0.31166(15) 0.13773(14) 0.29628(14) 0.0247(4) Uani d . 1 . .
H H3C1 0.3175 0.1286 0.3513 0.030 Uiso calc R 1 . .
H H3D2 0.3551 0.1120 0.2606 0.030 Uiso calc R 1 . .
C C4B 0.38410(13) 0.36527(12) 0.47548(12) 0.0149(3) Uani d . 1 . .
C C5B 0.19722(13) 0.31214(13) 0.39923(13) 0.0167(3) Uani d . 1 . .
H H5C 0.1369 0.2728 0.3427 0.020 Uiso calc R 1 . .
C C6B 0.18425(13) 0.37441(13) 0.48112(13) 0.0166(3) Uani d . 1 . .
C C7B 0.07127(14) 0.36530(13) 0.47227(13) 0.0193(4) Uani d . 1 . .
C C8B 0.27616(13) 0.44012(13) 0.57029(12) 0.0159(3) Uani d . 1 . .
C C9B 0.37795(13) 0.43309(13) 0.56186(12) 0.0155(3) Uani d . 1 . .
C C10B 0.47369(14) 0.49694(13) 0.64258(12) 0.0166(3) Uani d . 1 . .
H H10C 0.4728 0.5432 0.7010 0.020 Uiso calc R 1 . .
C C11B 0.56765(13) 0.49026(13) 0.63440(12) 0.0164(3) Uani d . 1 . .
C C12B 0.57591(13) 0.41920(13) 0.55003(12) 0.0152(3) Uani d . 1 . .
C C13B 0.67626(13) 0.35036(13) 0.45292(12) 0.0168(3) Uani d . 1 . .
H H13C 0.6388 0.3652 0.4064 0.020 Uiso calc R 1 . .
H H13D 0.6394 0.2809 0.4320 0.020 Uiso calc R 1 . .
C C14B 0.78931(14) 0.36560(14) 0.45669(13) 0.0187(4) Uani d . 1 . .
H H14C 0.7880 0.3197 0.3937 0.022 Uiso calc R 1 . .
H H14D 0.8239 0.4334 0.4719 0.022 Uiso calc R 1 . .
C C15B 0.84785(14) 0.41153(15) 0.62718(13) 0.0217(4) Uani d . 1 . .
H H15C 0.8844 0.4817 0.6503 0.026 Uiso calc R 1 . .
H H15D 0.8842 0.3954 0.6732 0.026 Uiso calc R 1 . .
C C16B 0.73346(14) 0.39399(14) 0.62038(13) 0.0188(4) Uani d . 1 . .
H H16C 0.6981 0.3248 0.6012 0.023 Uiso calc R 1 . .
H H16D 0.7323 0.4368 0.6833 0.023 Uiso calc R 1 . .
C C17B 0.48173(13) 0.35762(12) 0.46986(12) 0.0151(3) Uani d . 1 . .
H H17C 0.4833 0.3109 0.4120 0.018 Uiso calc R 1 . .
F F1B 0.65970(8) 0.55830(8) 0.71088(7) 0.0204(2) Uani d . 1 . .
N N1B 0.29006(11) 0.30310(11) 0.39370(10) 0.0162(3) Uani d . 1 . .
N N2B 0.67632(11) 0.41602(11) 0.54880(10) 0.0158(3) Uani d . 1 . .
N N3B 0.85125(11) 0.34822(11) 0.53093(11) 0.0188(3) Uani d . 1 . .
H H3B3 0.8242 0.2832 0.5128 0.023 Uiso calc R 1 . .
H H3B4 0.9192 0.3626 0.5351 0.023 Uiso calc R 1 . .
O O1B 0.00013(10) 0.31583(10) 0.38875(10) 0.0269(3) Uani d . 1 . .
O O2B 0.05349(10) 0.40641(10) 0.54905(10) 0.0247(3) Uani d . 1 . .
O O3B 0.27442(10) 0.50037(9) 0.64887(9) 0.0203(3) Uani d . 1 . .
C C1C 0.10738(14) 0.31041(13) 0.07593(13) 0.0183(4) Uani d . 1 . .
H H1E 0.0437 0.2727 0.0164 0.022 Uiso calc R 1 . .
C C2C 0.16026(14) 0.24825(14) 0.10174(13) 0.0214(4) Uani d . 1 . .
H H2E1 0.2371 0.2760 0.1335 0.026 Uiso calc R 1 . .
H H2F2 0.1302 0.1762 0.0579 0.026 Uiso calc R 1 . .
C C3C 0.09685(15) 0.29607(14) 0.15790(14) 0.0221(4) Uani d . 1 . .
H H3E1 0.0287 0.2528 0.1476 0.027 Uiso calc R 1 . .
H H3F2 0.1355 0.3526 0.2233 0.027 Uiso calc R 1 . .
C C4C 0.12151(13) 0.48096(13) 0.11331(12) 0.0166(3) Uani d . 1 . .
C C5C 0.27096(13) 0.43313(13) 0.10391(12) 0.0170(3) Uani d . 1 . .
H H5E 0.2996 0.3830 0.0904 0.020 Uiso calc R 1 . .
C C6C 0.33560(13) 0.52667(13) 0.12925(12) 0.0174(4) Uani d . 1 . .
C C7C 0.45042(14) 0.54273(14) 0.14200(12) 0.0187(4) Uani d . 1 . .
C C8C 0.29293(14) 0.60469(13) 0.14454(12) 0.0178(4) Uani d . 1 . .
C C9C 0.18149(14) 0.57680(13) 0.13538(12) 0.0179(4) Uani d . 1 . .
C C10C 0.13191(14) 0.64792(14) 0.14996(13) 0.0208(4) Uani d . 1 . .
H H10E 0.1689 0.7116 0.1635 0.025 Uiso calc R 1 . .
C C11C 0.02942(15) 0.62282(14) 0.14418(13) 0.0218(4) Uani d . 1 . .
C C12C -0.03129(14) 0.52869(14) 0.12660(12) 0.0193(4) Uani d . 1 . .
C C13C -0.20246(14) 0.40775(15) 0.08716(14) 0.0250(4) Uani d . 1 . .
H H13E -0.1788 0.3868 0.1330 0.030 Uiso calc R 1 . .
H H13F -0.1968 0.3639 0.0269 0.030 Uiso calc R 1 . .
C C14C -0.31720(15) 0.40022(16) 0.07001(14) 0.0299(5) Uani d . 1 . .
H H14E -0.3422 0.4161 0.0204 0.036 Uiso calc R 1 . .
H H14F -0.3612 0.3320 0.0470 0.036 Uiso calc R 1 . .
C C15C -0.25400(16) 0.57458(15) 0.20396(15) 0.0254(4) Uani d . 1 . .
H H15E -0.2581 0.6169 0.2656 0.031 Uiso calc R 1 . .
H H15F -0.2750 0.6002 0.1616 0.031 Uiso calc R 1 . .
C C16C -0.14139(15) 0.57851(14) 0.21914(13) 0.0224(4) Uani d . 1 . .
H H16E -0.0945 0.6468 0.2459 0.027 Uiso calc R 1 . .
H H16F -0.1185 0.5571 0.2647 0.027 Uiso calc R 1 . .
C C17C 0.01608(14) 0.45761(13) 0.10949(12) 0.0180(4) Uani d . 1 . .
H H17E -0.0219 0.3939 0.0953 0.022 Uiso calc R 1 . .
F F1C -0.01800(9) 0.69140(8) 0.15369(9) 0.0294(3) Uani d . 1 . .
N N1C 0.16929(11) 0.40926(11) 0.09739(10) 0.0163(3) Uani d . 1 . .
N N2C -0.13518(12) 0.51201(12) 0.12542(11) 0.0210(3) Uani d . 1 . .
N N3C -0.32810(12) 0.47000(12) 0.16036(11) 0.0234(3) Uani d . 1 . .
H H3C4 -0.3954 0.4685 0.1468 0.028 Uiso calc R 1 . .
H H3C3 -0.3144 0.4495 0.2033 0.028 Uiso calc R 1 . .
O O1C 0.47208(10) 0.46445(10) 0.10160(10) 0.0244(3) Uani d . 1 . .
O O2C 0.51768(10) 0.62985(9) 0.19216(9) 0.0225(3) Uani d . 1 . .
O O3C 0.34399(10) 0.69030(9) 0.16331(10) 0.0236(3) Uani d . 1 . .
O OW1A 0.6940(3) 0.1254(3) 1.0564(2) 0.0384(7) Uani d P 0.50 A 1
O OW1B 0.6126(4) 0.0704(3) 1.0436(3) 0.0669(12) Uani d P 0.50 B 2
O OW2A 0.3200(2) 0.0970(2) 0.04907(19) 0.0393(6) Uani d P 0.60 C 1
O OW2B 0.2159(2) -0.0042(2) -0.0927(2) 0.0223(7) Uani d P 0.40 D 2
O OW3A 0.5083(2) 0.2178(2) 0.2245(2) 0.0319(7) Uani d P 0.50 E 1
O OW3B 0.4730(4) 0.2825(4) 0.1750(3) 0.0823(16) Uani d P 0.50 F 2
O OW4A 0.2248(2) 0.97205(19) 0.74736(18) 0.0330(6) Uani d P 0.60 G 1
O OW4B 0.1614(3) 0.8795(3) 0.7071(2) 0.0295(8) Uani d P 0.40 H 2
O OW5A 0.6790(2) 0.2961(2) 0.1828(2) 0.0257(6) Uani d P 0.50 I 1
O OW5B 0.6683(3) 0.2485(3) 0.2086(2) 0.0454(8) Uani d P 0.50 J 2
O OW6A 0.8952(3) 0.0356(3) 0.0276(2) 0.0237(7) Uani d P 0.50 K 1
O OW6B 0.9370(3) 0.0326(3) 0.0136(3) 0.0265(7) Uani d P 0.50 L 2
O OW7A 0.3738(3) 0.1689(3) 0.9555(3) 0.0413(9) Uani d P 0.60 M 1
O OW7B 0.3657(5) 0.1445(4) 0.9120(3) 0.0257(12) Uani d P 0.40 N 2
O OW8 0.33039(15) 0.85648(12) 0.16362(12) 0.0434(4) Uani d D 1 . .
H H81 0.347(2) 0.8994(17) 0.2238(9) 0.065 Uiso d D 1 . .
H H82 0.335(2) 0.8006(13) 0.157(2) 0.065 Uiso d D 1 . .
O OW9 0.45285(10) 0.88062(10) 0.58803(10) 0.0245(3) Uani d D 1 . .
H H91 0.4050(14) 0.8686(18) 0.5370(12) 0.037 Uiso d D 1 . .
H H92 0.5089(12) 0.9297(13) 0.6042(16) 0.037 Uiso d D 1 . .
O OW10 0.88366(12) 0.39539(11) 0.29624(10) 0.0312(3) Uani d D 1 . .
H H101 0.9215(18) 0.3725(18) 0.3245(17) 0.047 Uiso d D 1 . .
H H102 0.887(2) 0.4539(11) 0.3383(15) 0.047 Uiso d D 1 . .
O OW11 0.37127(11) 0.31620(10) -0.08836(10) 0.0278(3) Uani d D 1 . .
H H111 0.4046(18) 0.3286(18) -0.1224(15) 0.042 Uiso d D 1 . .
H H112 0.4023(18) 0.3647(14) -0.0296(9) 0.042 Uiso d D 1 . .
O OW12 0.62077(15) 0.10562(12) 0.27024(12) 0.0409(4) Uani d D 1 . .
H H121 0.601(2) 0.111(2) 0.3170(16) 0.061 Uiso d D 1 . .
H H122 0.623(2) 0.1469(18) 0.251(2) 0.061 Uiso d D 1 . .
O OW13 0.85309(12) 0.17866(13) -0.01946(13) 0.0421(4) Uani d D 1 . .
H H131 0.8028(17) 0.165(2) -0.0700(14) 0.063 Uiso d D 1 . .
H H132 0.825(2) 0.156(2) 0.0111(19) 0.063 Uiso d D 1 . .
O OW14 0.51312(19) 0.07464(14) 0.89016(13) 0.0582(5) Uani d D 1 . .
H H141 0.548(2) 0.116(2) 0.9534(8) 0.087 Uiso d D 1 . .
H H142 0.548(2) 0.093(3) 0.860(2) 0.087 Uiso d D 1 . .
O OW15 0.93634(19) 0.12971(18) 0.22207(17) 0.0181(5) Uani d PD 0.50 . .
H H151 0.882(2) 0.095(2) 0.224(3) 0.027 Uiso d PD 0.50 . .
H H152 0.961(3) 0.1890(11) 0.265(2) 0.027 Uiso d PD 0.50 . .

loop_
_atom_site_aniso_label
_atom_site_aniso_U_11
_atom_site_aniso_U_22
_atom_site_aniso_U_33
_atom_site_aniso_U_12
_atom_site_aniso_U_13
_atom_site_aniso_U_23
C1A 0.0143(8) 0.0174(8) 0.0199(9) 0.0075(7) 0.0071(7) 0.0109(7)
C2A 0.0192(9) 0.0233(9) 0.0202(9) 0.0064(7) 0.0080(7) 0.0112(8)
C3A 0.0149(8) 0.0190(9) 0.0209(9) 0.0057(7) 0.0043(7) 0.0105(7)
C4A 0.0135(8) 0.0134(8) 0.0176(8) 0.0048(6) 0.0068(6) 0.0074(7)
C5A 0.0121(8) 0.0151(8) 0.0212(9) 0.0041(6) 0.0073(7) 0.0083(7)
C6A 0.0128(8) 0.0147(8) 0.0202(8) 0.0054(6) 0.0060(7) 0.0071(7)
C7A 0.0129(8) 0.0189(9) 0.0206(9) 0.0053(7) 0.0057(7) 0.0081(7)
C8A 0.0129(8) 0.0119(8) 0.0174(8) 0.0055(6) 0.0036(6) 0.0049(7)
C9A 0.0119(8) 0.0134(8) 0.0189(8) 0.0045(6) 0.0045(6) 0.0070(7)
C10A 0.0139(8) 0.0155(8) 0.0175(8) 0.0061(7) 0.0035(6) 0.0080(7)
C11A 0.0168(8) 0.0134(8) 0.0152(8) 0.0049(6) 0.0070(6) 0.0062(7)
C12A 0.0129(8) 0.0121(8) 0.0170(8) 0.0056(6) 0.0056(6) 0.0055(7)
C13A 0.0129(8) 0.0192(8) 0.0195(8) 0.0071(7) 0.0066(7) 0.0110(7)
C14A 0.0150(8) 0.0181(8) 0.0216(9) 0.0080(7) 0.0073(7) 0.0111(7)
C15A 0.0145(8) 0.0231(9) 0.0226(9) 0.0079(7) 0.0084(7) 0.0138(8)
C16A 0.0142(8) 0.0171(8) 0.0223(9) 0.0072(7) 0.0072(7) 0.0112(7)
C17A 0.0138(8) 0.0165(8) 0.0185(8) 0.0073(7) 0.0057(7) 0.0096(7)
F1A 0.0166(5) 0.0259(5) 0.0185(5) 0.0085(4) 0.0083(4) 0.0128(4)
N1A 0.0134(7) 0.0156(7) 0.0182(7) 0.0061(6) 0.0061(6) 0.0095(6)
N2A 0.0117(7) 0.0172(7) 0.0191(7) 0.0066(6) 0.0066(6) 0.0101(6)
N3A 0.0127(7) 0.0185(7) 0.0196(7) 0.0068(6) 0.0071(6) 0.0089(6)
O1A 0.0163(6) 0.0268(7) 0.0387(8) 0.0071(5) 0.0127(6) 0.0200(6)
O2A 0.0184(6) 0.0354(8) 0.0327(7) 0.0177(6) 0.0144(6) 0.0222(6)
O3A 0.0141(6) 0.0219(6) 0.0241(6) 0.0081(5) 0.0061(5) 0.0131(5)
C1B 0.0177(8) 0.0193(9) 0.0145(8) 0.0067(7) 0.0048(7) 0.0067(7)
C2B 0.0215(9) 0.0178(9) 0.0198(9) 0.0054(7) 0.0046(7) 0.0057(7)
C3B 0.0272(10) 0.0202(9) 0.0216(9) 0.0111(8) 0.0052(8) 0.0074(8)
C4B 0.0151(8) 0.0140(8) 0.0170(8) 0.0049(6) 0.0048(7) 0.0097(7)
C5B 0.0146(8) 0.0163(8) 0.0189(8) 0.0052(7) 0.0039(7) 0.0101(7)
C6B 0.0149(8) 0.0168(8) 0.0213(9) 0.0070(7) 0.0063(7) 0.0119(7)
C7B 0.0172(8) 0.0174(9) 0.0255(9) 0.0083(7) 0.0076(7) 0.0119(8)
C8B 0.0172(8) 0.0155(8) 0.0194(9) 0.0078(7) 0.0076(7) 0.0111(7)
C9B 0.0157(8) 0.0153(8) 0.0181(8) 0.0063(7) 0.0063(7) 0.0102(7)
C10B 0.0189(8) 0.0157(8) 0.0165(8) 0.0074(7) 0.0078(7) 0.0083(7)
C11B 0.0149(8) 0.0152(8) 0.0157(8) 0.0034(7) 0.0019(6) 0.0079(7)
C12B 0.0149(8) 0.0161(8) 0.0179(8) 0.0062(7) 0.0072(7) 0.0106(7)
C13B 0.0157(8) 0.0175(8) 0.0179(8) 0.0060(7) 0.0073(7) 0.0091(7)
C14B 0.0173(8) 0.0201(9) 0.0229(9) 0.0083(7) 0.0099(7) 0.0124(7)
C15B 0.0174(9) 0.0263(10) 0.0205(9) 0.0105(7) 0.0060(7) 0.0106(8)
C16B 0.0174(8) 0.0228(9) 0.0194(9) 0.0096(7) 0.0077(7) 0.0119(7)
C17B 0.0161(8) 0.0147(8) 0.0163(8) 0.0061(7) 0.0070(7) 0.0086(7)
F1B 0.0141(5) 0.0195(5) 0.0175(5) 0.0036(4) 0.0022(4) 0.0044(4)
N1B 0.0146(7) 0.0161(7) 0.0161(7) 0.0056(6) 0.0049(6) 0.0071(6)
N2B 0.0140(7) 0.0178(7) 0.0173(7) 0.0074(6) 0.0063(6) 0.0093(6)
N3B 0.0148(7) 0.0192(7) 0.0240(8) 0.0082(6) 0.0086(6) 0.0108(6)
O1B 0.0168(6) 0.0294(7) 0.0252(7) 0.0116(6) 0.0025(5) 0.0076(6)
O2B 0.0159(6) 0.0274(7) 0.0263(7) 0.0085(5) 0.0098(5) 0.0089(6)
O3B 0.0182(6) 0.0227(7) 0.0185(6) 0.0093(5) 0.0076(5) 0.0080(5)
C1C 0.0165(8) 0.0145(8) 0.0184(8) 0.0049(7) 0.0038(7) 0.0058(7)
C2C 0.0199(9) 0.0164(9) 0.0243(9) 0.0068(7) 0.0040(7) 0.0094(7)
C3C 0.0211(9) 0.0193(9) 0.0231(9) 0.0054(7) 0.0067(7) 0.0102(8)
C4C 0.0180(8) 0.0177(8) 0.0139(8) 0.0095(7) 0.0044(7) 0.0073(7)
C5C 0.0162(8) 0.0196(9) 0.0150(8) 0.0092(7) 0.0047(7) 0.0080(7)
C6C 0.0159(8) 0.0193(9) 0.0156(8) 0.0068(7) 0.0045(7) 0.0082(7)
C7C 0.0185(8) 0.0224(9) 0.0150(8) 0.0072(7) 0.0066(7) 0.0092(7)
C8C 0.0176(8) 0.0184(9) 0.0141(8) 0.0050(7) 0.0021(7) 0.0081(7)
C9C 0.0184(8) 0.0195(9) 0.0153(8) 0.0086(7) 0.0043(7) 0.0086(7)
C10C 0.0221(9) 0.0177(9) 0.0208(9) 0.0090(7) 0.0049(7) 0.0091(7)
C11C 0.0259(9) 0.0212(9) 0.0215(9) 0.0158(8) 0.0079(7) 0.0106(8)
C12C 0.0187(8) 0.0229(9) 0.0144(8) 0.0103(7) 0.0039(7) 0.0079(7)
C13C 0.0166(9) 0.0254(10) 0.0228(9) 0.0103(8) 0.0034(7) 0.0049(8)
C14C 0.0188(9) 0.0340(11) 0.0238(10) 0.0117(8) 0.0042(8) 0.0050(9)
C15C 0.0303(10) 0.0260(10) 0.0291(10) 0.0178(8) 0.0169(8) 0.0150(8)
C16C 0.0246(9) 0.0220(9) 0.0202(9) 0.0120(8) 0.0089(7) 0.0085(8)
C17C 0.0172(8) 0.0177(8) 0.0170(8) 0.0071(7) 0.0047(7) 0.0076(7)
F1C 0.0303(6) 0.0266(6) 0.0427(7) 0.0212(5) 0.0169(5) 0.0204(5)
N1C 0.0149(7) 0.0154(7) 0.0171(7) 0.0069(6) 0.0046(6) 0.0071(6)
N2C 0.0185(7) 0.0237(8) 0.0193(7) 0.0118(6) 0.0069(6) 0.0079(6)
N3C 0.0197(8) 0.0316(9) 0.0229(8) 0.0149(7) 0.0077(6) 0.0147(7)
O1C 0.0187(6) 0.0216(7) 0.0273(7) 0.0087(5) 0.0097(5) 0.0067(6)
O2C 0.0169(6) 0.0200(7) 0.0240(7) 0.0042(5) 0.0065(5) 0.0076(6)
O3C 0.0218(6) 0.0180(6) 0.0282(7) 0.0056(5) 0.0053(5) 0.0122(6)
OW1A 0.050(2) 0.0358(18) 0.0405(18) 0.0213(16) 0.0268(16) 0.0207(15)
OW1B 0.082(3) 0.067(3) 0.042(2) 0.039(3) 0.014(2) 0.018(2)
OW2A 0.0341(14) 0.0446(16) 0.0382(15) 0.0130(12) 0.0123(11) 0.0216(13)
OW2B 0.0217(16) 0.0223(16) 0.0280(17) 0.0101(13) 0.0123(14) 0.0146(14)
OW3A 0.0267(14) 0.0359(16) 0.0224(14) 0.0036(12) 0.0099(12) 0.0094(12)
OW3B 0.085(3) 0.068(3) 0.054(3) 0.050(3) 0.007(2) -0.001(2)
OW4A 0.0333(13) 0.0323(13) 0.0374(14) 0.0109(11) 0.0165(11) 0.0197(11)
OW4B 0.0233(17) 0.037(2) 0.0246(18) 0.0037(15) 0.0057(14) 0.0178(16)
OW5A 0.0289(15) 0.0242(14) 0.0308(15) 0.0075(12) 0.0152(12) 0.0185(13)
OW5B 0.0363(18) 0.044(2) 0.0357(18) 0.0080(16) 0.0062(14) 0.0112(17)
OW6A 0.0188(17) 0.0277(16) 0.0255(16) 0.0103(14) 0.0095(13) 0.0128(13)
OW6B 0.0272(19) 0.0295(16) 0.0300(17) 0.0131(16) 0.0167(15) 0.0165(14)
OW7A 0.0261(16) 0.032(2) 0.074(3) 0.0125(15) 0.020(2) 0.032(2)
OW7B 0.040(2) 0.018(2) 0.015(2) 0.0085(18) 0.017(2) 0.0027(19)
OW8 0.0617(11) 0.0246(8) 0.0324(8) 0.0128(8) -0.0011(8) 0.0159(7)
OW9 0.0197(7) 0.0246(7) 0.0289(7) 0.0057(6) 0.0064(6) 0.0158(6)
OW10 0.0415(9) 0.0324(8) 0.0265(8) 0.0219(7) 0.0149(7) 0.0157(6)
OW11 0.0333(8) 0.0222(7) 0.0231(7) 0.0059(6) 0.0104(6) 0.0097(6)
OW12 0.0581(11) 0.0306(8) 0.0416(9) 0.0172(8) 0.0319(8) 0.0174(7)
OW13 0.0231(8) 0.0475(10) 0.0426(10) 0.0131(7) 0.0076(7) 0.0144(8)
OW14 0.0996(17) 0.0378(10) 0.0370(10) 0.0229(10) 0.0308(11) 0.0171(8)
OW15 0.0155(12) 0.0135(12) 0.0188(12) 0.0029(10) 0.0080(10) 0.0032(10)

loop_
_atom_type_symbol
_atom_type_description
_atom_type_scat_dispersion_real
_atom_type_scat_dispersion_imag
_atom_type_scat_source
C C 0.0033 0.0016 'International Tables Vol C Tables 4.2.6.8 and 6.1.1.4'
H H 0.0000 0.0000 'International Tables Vol C Tables 4.2.6.8 and 6.1.1.4'
F F 0.0171 0.0103 'International Tables Vol C Tables 4.2.6.8 and 6.1.1.4'
N N 0.0061 0.0033 'International Tables Vol C Tables 4.2.6.8 and 6.1.1.4'
O O 0.0106 0.0060 'International Tables Vol C Tables 4.2.6.8 and 6.1.1.4'

loop_
_geom_angle_atom_site_label_1
_geom_angle_atom_site_label_2
_geom_angle_atom_site_label_3
_geom_angle_site_symmetry_1
_geom_angle_site_symmetry_3
_geom_angle
_geom_angle_publ_flag
N1A C1A C2A . . 118.73(15) ?
N1A C1A C3A . . 118.99(15) ?
C2A C1A C3A . . 60.26(11) ?
N1A C1A H1A . . 115.8 ?
C2A C1A H1A . . 115.8 ?
C3A C1A H1A . . 115.8 ?
C1A C2A C3A . . 60.11(11) ?
C1A C2A H2A1 . . 117.8 ?
C3A C2A H2A1 . . 117.8 ?
C1A C2A H2A2 . . 117.8 ?
C3A C2A H2A2 . . 117.8 ?
H2A1 C2A H2A2 . . 114.9 ?
C1A C3A C2A . . 59.63(11) ?
C1A C3A H3A1 . . 117.8 ?
C2A C3A H3A1 . . 117.8 ?
C1A C3A H3A2 . . 117.8 ?
C2A C3A H3A2 . . 117.8 ?
H3A1 C3A H3A2 . . 114.9 ?
N1A C4A C9A . . 119.47(15) ?
N1A C4A C17A . . 119.37(15) ?
C9A C4A C17A . . 121.15(15) ?
N1A C5A C6A . . 124.66(16) ?
N1A C5A H5A . . 117.7 ?
C6A C5A H5A . . 117.7 ?
C5A C6A C8A . . 120.10(15) ?
C5A C6A C7A . . 116.51(15) ?
C8A C6A C7A . . 123.38(15) ?
O2A C7A O1A . . 124.93(16) ?
O2A C7A C6A . . 118.16(15) ?
O1A C7A C6A . . 116.87(16) ?
O3A C8A C6A . . 124.85(15) ?
O3A C8A C9A . . 120.64(15) ?
C6A C8A C9A . . 114.46(15) ?
C4A C9A C10A . . 117.65(15) ?
C4A C9A C8A . . 121.85(15) ?
C10A C9A C8A . . 120.43(15) ?
C11A C10A C9A . . 119.85(16) ?
C11A C10A H10A . . 120.1 ?
C9A C10A H10A . . 120.1 ?
C10A C11A F1A . . 117.96(15) ?
C10A C11A C12A . . 123.61(15) ?
F1A C11A C12A . . 118.34(14) ?
C17A C12A N2A . . 122.20(15) ?
C17A C12A C11A . . 116.19(15) ?
N2A C12A C11A . . 121.52(15) ?
N2A C13A C14A . . 111.29(14) ?
N2A C13A H13A . . 109.4 ?
C14A C13A H13A . . 109.4 ?
N2A C13A H13B . . 109.4 ?
C14A C13A H13B . . 109.4 ?
H13A C13A H13B . . 108.0 ?
N3A C14A C13A . . 111.20(14) ?
N3A C14A H14A . . 109.4 ?
C13A C14A H14A . . 109.4 ?
N3A C14A H14B . . 109.4 ?
C13A C14A H14B . . 109.4 ?
H14A C14A H14B . . 108.0 ?
N3A C15A C16A . . 110.34(14) ?
N3A C15A H15A . . 109.6 ?
C16A C15A H15A . . 109.6 ?
N3A C15A H15B . . 109.6 ?
C16A C15A H15B . . 109.6 ?
H15A C15A H15B . . 108.1 ?
N2A C16A C15A . . 110.85(14) ?
N2A C16A H16A . . 109.5 ?
C15A C16A H16A . . 109.5 ?
N2A C16A H16B . . 109.5 ?
C15A C16A H16B . . 109.5 ?
H16A C16A H16B . . 108.1 ?
C12A C17A C4A . . 121.23(16) ?
C12A C17A H17A . . 119.4 ?
C4A C17A H17A . . 119.4 ?
C5A N1A C4A . . 119.16(14) ?
C5A N1A C1A . . 120.73(14) ?
C4A N1A C1A . . 119.92(14) ?
C12A N2A C13A . . 114.72(13) ?
C12A N2A C16A . . 114.86(13) ?
C13A N2A C16A . . 111.41(13) ?
C15A N3A C14A . . 110.07(13) ?
C15A N3A H3A3 . . 109.6 ?
C14A N3A H3A3 . . 109.6 ?
C15A N3A H3A4 . . 109.6 ?
C14A N3A H3A4 . . 109.6 ?
H3A3 N3A H3A4 . . 108.2 ?
N1B C1B C2B . . 118.88(15) ?
N1B C1B C3B . . 118.66(15) ?
C2B C1B C3B . . 60.49(12) ?
N1B C1B H1C . . 115.8 ?
C2B C1B H1C . . 115.8 ?
C3B C1B H1C . . 115.8 ?
C1B C2B C3B . . 59.90(12) ?
C1B C2B H2C1 . . 117.8 ?
C3B C2B H2C1 . . 117.8 ?
C1B C2B H2D2 . . 117.8 ?
C3B C2B H2D2 . . 117.8 ?
H2C1 C2B H2D2 . . 114.9 ?
C1B C3B C2B . . 59.61(12) ?
C1B C3B H3C1 . . 117.8 ?
C2B C3B H3C1 . . 117.8 ?
C1B C3B H3D2 . . 117.8 ?
C2B C3B H3D2 . . 117.8 ?
H3C1 C3B H3D2 . . 114.9 ?
N1B C4B C9B . . 118.69(15) ?
N1B C4B C17B . . 119.79(15) ?
C9B C4B C17B . . 121.51(15) ?
N1B C5B C6B . . 125.37(16) ?
N1B C5B H5C . . 117.3 ?
C6B C5B H5C . . 117.3 ?
C5B C6B C8B . . 119.56(16) ?
C5B C6B C7B . . 116.10(15) ?
C8B C6B C7B . . 124.27(16) ?
O1B C7B O2B . . 123.89(16) ?
O1B C7B C6B . . 117.96(16) ?
O2B C7B C6B . . 118.14(15) ?
O3B C8B C6B . . 125.38(16) ?
O3B C8B C9B . . 120.20(15) ?
C6B C8B C9B . . 114.40(15) ?
C4B C9B C10B . . 117.85(15) ?
C4B C9B C8B . . 122.46(15) ?
C10B C9B C8B . . 119.69(15) ?
C11B C10B C9B . . 119.48(16) ?
C11B C10B H10C . . 120.3 ?
C9B C10B H10C . . 120.3 ?
C10B C11B F1B . . 118.33(15) ?
C10B C11B C12B . . 123.95(15) ?
F1B C11B C12B . . 117.68(15) ?
C17B C12B N2B . . 123.35(15) ?
C17B C12B C11B . . 116.47(15) ?
N2B C12B C11B . . 120.13(15) ?
N2B C13B C14B . . 110.37(14) ?
N2B C13B H13C . . 109.6 ?
C14B C13B H13C . . 109.6 ?
N2B C13B H13D . . 109.6 ?
C14B C13B H13D . . 109.6 ?
H13C C13B H13D . . 108.1 ?
N3B C14B C13B . . 111.25(14) ?
N3B C14B H14C . . 109.4 ?
C13B C14B H14C . . 109.4 ?
N3B C14B H14D . . 109.4 ?
C13B C14B H14D . . 109.4 ?
H14C C14B H14D . . 108.0 ?
N3B C15B C16B . . 110.43(14) ?
N3B C15B H15C . . 109.6 ?
C16B C15B H15C . . 109.6 ?
N3B C15B H15D . . 109.6 ?
C16B C15B H15D . . 109.6 ?
H15C C15B H15D . . 108.1 ?
N2B C16B C15B . . 110.21(14) ?
N2B C16B H16C . . 109.6 ?
C15B C16B H16C . . 109.6 ?
N2B C16B H16D . . 109.6 ?
C15B C16B H16D . . 109.6 ?
H16C C16B H16D . . 108.1 ?
C12B C17B C4B . . 120.60(16) ?
C12B C17B H17C . . 119.7 ?
C4B C17B H17C . . 119.7 ?
C5B N1B C4B . . 119.40(14) ?
C5B N1B C1B . . 121.16(14) ?
C4B N1B C1B . . 119.44(14) ?
C12B N2B C13B . . 114.80(13) ?
C12B N2B C16B . . 114.05(13) ?
C13B N2B C16B . . 110.00(14) ?
C15B N3B C14B . . 110.99(14) ?
C15B N3B H3B3 . . 109.4 ?
C14B N3B H3B3 . . 109.4 ?
C15B N3B H3B4 . . 109.4 ?
C14B N3B H3B4 . . 109.4 ?
H3B3 N3B H3B4 . . 108.0 ?
N1C C1C C2C . . 120.98(15) ?
N1C C1C C3C . . 119.02(15) ?
C2C C1C C3C . . 60.45(12) ?
N1C C1C H1E . . 115.2 ?
C2C C1C H1E . . 115.2 ?
C3C C1C H1E . . 115.2 ?
C1C C2C C3C . . 60.15(12) ?
C1C C2C H2E1 . . 117.8 ?
C3C C2C H2E1 . . 117.8 ?
C1C C2C H2F2 . . 117.8 ?
C3C C2C H2F2 . . 117.8 ?
H2E1 C2C H2F2 . . 114.9 ?
C1C C3C C2C . . 59.40(12) ?
C1C C3C H3E1 . . 117.8 ?
C2C C3C H3E1 . . 117.8 ?
C1C C3C H3F2 . . 117.8 ?
C2C C3C H3F2 . . 117.8 ?
H3E1 C3C H3F2 . . 115.0 ?
N1C C4C C9C . . 118.64(15) ?
N1C C4C C17C . . 120.17(16) ?
C9C C4C C17C . . 121.17(16) ?
N1C C5C C6C . . 124.62(16) ?
N1C C5C H5E . . 117.7 ?
C6C C5C H5E . . 117.7 ?
C5C C6C C8C . . 119.74(16) ?
C5C C6C C7C . . 117.49(16) ?
C8C C6C C7C . . 122.76(15) ?
O2C C7C O1C . . 124.40(16) ?
O2C C7C C6C . . 119.19(16) ?
O1C C7C C6C . . 116.39(15) ?
O3C C8C C6C . . 124.30(16) ?
O3C C8C C9C . . 120.89(16) ?
C6C C8C C9C . . 114.81(15) ?
C4C C9C C10C . . 118.05(16) ?
C4C C9C C8C . . 122.34(16) ?
C10C C9C C8C . . 119.61(16) ?
C11C C10C C9C . . 119.53(17) ?
C11C C10C H10E . . 120.2 ?
C9C C10C H10E . . 120.2 ?
F1C C11C C10C . . 118.11(17) ?
F1C C11C C12C . . 118.16(16) ?
C10C C11C C12C . . 123.71(17) ?
C17C C12C N2C . . 124.13(17) ?
C17C C12C C11C . . 116.91(16) ?
N2C C12C C11C . . 118.95(16) ?
N2C C13C C14C . . 109.37(16) ?
N2C C13C H13E . . 109.8 ?
C14C C13C H13E . . 109.8 ?
N2C C13C H13F . . 109.8 ?
C14C C13C H13F . . 109.8 ?
H13E C13C H13F . . 108.2 ?
N3C C14C C13C . . 111.28(15) ?
N3C C14C H14E . . 109.4 ?
C13C C14C H14E . . 109.4 ?
N3C C14C H14F . . 109.4 ?
C13C C14C H14F . . 109.4 ?
H14E C14C H14F . . 108.0 ?
N3C C15C C16C . . 110.83(15) ?
N3C C15C H15E . . 109.5 ?
C16C C15C H15E . . 109.5 ?
N3C C15C H15F . . 109.5 ?
C16C C15C H15F . . 109.5 ?
H15E C15C H15F . . 108.1 ?
N2C C16C C15C . . 109.68(15) ?
N2C C16C H16E . . 109.7 ?
C15C C16C H16E . . 109.7 ?
N2C C16C H16F . . 109.7 ?
C15C C16C H16F . . 109.7 ?
H16E C16C H16F . . 108.2 ?
C12C C17C C4C . . 120.53(16) ?
C12C C17C H17E . . 119.7 ?
C4C C17C H17E . . 119.7 ?
C5C N1C C4C . . 119.74(15) ?
C5C N1C C1C . . 121.74(15) ?
C4C N1C C1C . . 118.50(14) ?
C12C N2C C13C . . 116.74(15) ?
C12C N2C C16C . . 114.00(14) ?
C13C N2C C16C . . 109.68(15) ?
C15C N3C C14C . . 111.43(15) ?
C15C N3C H3C4 . . 109.3 ?
C14C N3C H3C4 . . 109.3 ?
C15C N3C H3C3 . . 109.3 ?
C14C N3C H3C3 . . 109.3 ?
H3C3 N3C H3C3 . . 108.0 ?
H81 OW8 H82 . . 110(2) ?
H91 OW9 H92 . . 109(2) ?
H101 OW10 H102 . . 110(2) ?
H111 OW11 H112 . . 108(2) ?
H121 OW12 H122 . . 124(3) ?
H131 OW13 H132 . . 107(2) ?
H141 OW14 H142 . . 109(3) ?
H151 OW15 H152 . . 114(3) ?

loop_
_geom_bond_atom_site_label_1
_geom_bond_atom_site_label_2
_geom_bond_site_symmetry_2
_geom_bond_distance
_geom_bond_publ_flag
C1A N1A . 1.455(2) ?
C1A C2A . 1.497(2) ?
C1A C3A . 1.505(2) ?
C1A H1A . 0.980 ?
C2A C3A . 1.507(2) ?
C2A H2A1 . 0.970 ?
C2A H2A2 . 0.970 ?
C3A H3A1 . 0.970 ?
C3A H3A2 . 0.970 ?
C4A N1A . 1.396(2) ?
C4A C9A . 1.402(2) ?
C4A C17A . 1.404(2) ?
C5A N1A . 1.347(2) ?
C5A C6A . 1.372(2) ?
C5A H5A . 0.930 ?
C6A C8A . 1.442(2) ?
C6A C7A . 1.507(2) ?
C7A O2A . 1.253(2) ?
C7A O1A . 1.265(2) ?
C8A O3A . 1.256(2) ?
C8A C9A . 1.469(2) ?
C9A C10A . 1.412(2) ?
C10A C11A . 1.363(2) ?
C10A H10A . 0.930 ?
C11A F1A . 1.3649(19) ?
C11A C12A . 1.415(2) ?
C12A C17A . 1.389(2) ?
C12A N2A . 1.407(2) ?
C13A N2A . 1.472(2) ?
C13A C14A . 1.514(2) ?
C13A H13A . 0.970 ?
C13A H13B . 0.970 ?
C14A N3A . 1.489(2) ?
C14A H14A . 0.970 ?
C14A H14B . 0.970 ?
C15A N3A . 1.487(2) ?
C15A C16A . 1.519(2) ?
C15A H15A . 0.970 ?
C15A H15B . 0.970 ?
C16A N2A . 1.479(2) ?
C16A H16A . 0.970 ?
C16A H16B . 0.970 ?
C17A H17A . 0.930 ?
N3A H3A3 . 0.900 ?
N3A H3A4 . 0.900 ?
C1B N1B . 1.456(2) ?
C1B C2B . 1.496(2) ?
C1B C3B . 1.500(3) ?
C1B H1C . 0.980 ?
C2B C3B . 1.509(3) ?
C2B H2C1 . 0.970 ?
C2B H2D2 . 0.970 ?
C3B H3C1 . 0.970 ?
C3B H3D2 . 0.970 ?
C4B N1B . 1.402(2) ?
C4B C9B . 1.402(2) ?
C4B C17B . 1.407(2) ?
C5B N1B . 1.346(2) ?
C5B C6B . 1.367(3) ?
C5B H5C . 0.930 ?
C6B C8B . 1.449(2) ?
C6B C7B . 1.509(2) ?
C7B O1B . 1.258(2) ?
C7B O2B . 1.262(2) ?
C8B O3B . 1.244(2) ?
C8B C9B . 1.474(2) ?
C9B C10B . 1.410(2) ?
C10B C11B . 1.363(2) ?
C10B H10C . 0.930 ?
C11B F1B . 1.3641(19) ?
C11B C12B . 1.412(2) ?
C12B C17B . 1.390(2) ?
C12B N2B . 1.409(2) ?
C13B N2B . 1.470(2) ?
C13B C14B . 1.517(2) ?
C13B H13C . 0.970 ?
C13B H13D . 0.970 ?
C14B N3B . 1.490(2) ?
C14B H14C . 0.970 ?
C14B H14D . 0.970 ?
C15B N3B . 1.486(2) ?
C15B C16B . 1.520(2) ?
C15B H15C . 0.970 ?
C15B H15D . 0.970 ?
C16B N2B . 1.479(2) ?
C16B H16C . 0.970 ?
C16B H16D . 0.970 ?
C17B H17C . 0.930 ?
N3B H3B3 . 0.900 ?
N3B H3B4 . 0.900 ?
C1C N1C . 1.457(2) ?
C1C C2C . 1.491(3) ?
C1C C3C . 1.502(3) ?
C1C H1E . 0.980 ?
C2C C3C . 1.506(3) ?
C2C H2E1 . 0.970 ?
C2C H2F2 . 0.970 ?
C3C H3E1 . 0.970 ?
C3C H3F2 . 0.970 ?
C4C N1C . 1.396(2) ?
C4C C9C . 1.405(3) ?
C4C C17C . 1.409(2) ?
C5C N1C . 1.345(2) ?
C5C C6C . 1.378(2) ?
C5C H5E . 0.930 ?
C6C C8C . 1.435(3) ?
C6C C7C . 1.507(2) ?
C7C O2C . 1.249(2) ?
C7C O1C . 1.270(2) ?
C8C O3C . 1.251(2) ?
C8C C9C . 1.466(2) ?
C9C C10C . 1.407(3) ?
C10C C11C . 1.361(3) ?
C10C H10E . 0.930 ?
C11C F1C . 1.360(2) ?
C11C C12C . 1.413(3) ?
C12C C17C . 1.383(3) ?
C12C N2C . 1.403(2) ?
C13C N2C . 1.471(2) ?
C13C C14C . 1.519(3) ?
C13C H13E . 0.970 ?
C13C H13F . 0.970 ?
C14C N3C . 1.490(2) ?
C14C H14E . 0.970 ?
C14C H14F . 0.970 ?
C15C N3C . 1.489(3) ?
C15C C16C . 1.506(3) ?
C15C H15E . 0.970 ?
C15C H15F . 0.970 ?
C16C N2C . 1.484(2) ?
C16C H16E . 0.970 ?
C16C H16F . 0.970 ?
C17C H17E . 0.930 ?
N3C H3C4 . 0.900 ?
N3C H3C3 . 0.900 ?
OW8 H81 . 0.862(10) ?
OW8 H82 . 0.864(10) ?
OW9 H91 . 0.856(10) ?
OW9 H92 . 0.863(10) ?
OW10 H101 . 0.861(10) ?
OW10 H102 . 0.869(10) ?
OW11 H111 . 0.865(10) ?
OW11 H112 . 0.856(10) ?
OW12 H121 . 0.858(10) ?
OW12 H122 . 0.841(10) ?
OW13 H131 . 0.856(10) ?
OW13 H132 . 0.850(10) ?
OW14 H141 . 0.889(10) ?
OW14 H142 . 0.868(10) ?
OW15 H151 . 0.854(10) ?
OW15 H152 . 0.821(10) ?

loop_
_geom_hbond_atom_site_label_D
_geom_hbond_atom_site_label_H
_geom_hbond_atom_site_label_A
_geom_hbond_site_symmetry_D
_geom_hbond_site_symmetry_H
_geom_hbond_site_symmetry_A
_geom_hbond_distance_DH
_geom_hbond_distance_HA
_geom_hbond_distance_DA
_geom_hbond_angle_DHA
_geom_hbond_publ_flag
N3A H3A3 O2C . . 2_666 0.90 2.03 2.866(2) 153 yes
N3A H3A3 O3C . . 2_666 0.90 2.29 2.903(2) 125 yes
N3A H3A4 O2A . . 1_655 0.90 1.80 2.684(2) 166 yes
N3B H3B3 O3A . . 1_655 0.90 1.90 2.782(3) 168 yes
N3B H3B4 O2B . . 1_655 0.90 1.76 2.660(2) 173 yes
N3C H3C4 O1C . . 1_455 0.90 1.79 2.682(2) 170 yes
N3C H3C3 OW5A . . 1_455 0.90 2.29 2.959(4) 131 yes
N3C H3C3 O3B . . 2_566 0.90 2.10 2.859(2) 142 yes
OW8 H81 O1A . . 2_566 0.862(14) 1.861(14) 2.702(2) 165(3) yes
OW8 H82 O3C . . . 0.86(3) 1.83(3) 2.683(3) 170(3) yes
OW9 H91 O2A . . 2_566 0.855(19) 2.067(19) 2.836(2) 149(2) yes
OW9 H91 O3A . . 2_566 0.855(19) 2.38(2) 3.021(2) 132.9(18) yes
OW9 H92 O1A . . 1_665 0.86(2) 1.92(2) 2.784(2) 176.1(19) yes
OW10 H101 O1B . . 1_655 0.86(3) 1.96(3) 2.816(2) 179(3) yes
OW10 H102 O2B . . 2_666 0.87(2) 1.99(2) 2.826(2) 158(3) yes
OW10 H102 O3B . . 2_666 0.87(2) 2.52(3) 3.091(2) 126(2) yes
OW11 H111 O2C . . 2_665 0.87(3) 1.97(3) 2.830(2) 175(2) yes
OW11 H112 O1C . . . 0.858(14) 1.876(13) 2.731(2) 176(2) yes
OW15 H152 O1B . . 1_655 0.82(3) 1.99(3) 2.787(3) 163(4) yes
OW12 H121 OW9 . . 2_666 0.86(3) 1.86(3) 2.712(2) 176(3) yes
OW12 H122 OW3A . . . 0.84(3) 2.20(3) 2.825(4) 131(3) yes
OW12 H122 OW5B . . . 0.84(3) 2.06(3) 2.882(5) 165(3) yes
OW13 H131 OW8 . . 2_665 0.86(2) 1.96(2) 2.803(3) 166(2) yes
OW13 H132 OW1A . . 1_554 0.85(3) 2.16(3) 2.930(4) 150(3) yes
OW13 H132 OW6A . . . 0.85(3) 2.41(3) 2.827(5) 111(2) yes
OW14 H141 OW1A . . . 0.888(13) 2.25(2) 2.910(4) 131(2) yes
OW14 H141 OW1B . . . 0.888(13) 2.03(3) 2.623(5) 123(3) yes
OW14 H142 OW8 . . 2_666 0.86(4) 1.91(4) 2.728(3) 157(3) yes
OW15 H151 OW4A . . 2_666 0.85(3) 1.91(3) 2.75(3) 170(4) yes

loop_
_geom_torsion_atom_site_label_1
_geom_torsion_atom_site_label_2
_geom_torsion_atom_site_label_3
_geom_torsion_atom_site_label_4
_geom_torsion_site_symmetry_1
_geom_torsion_site_symmetry_2
_geom_torsion_site_symmetry_3
_geom_torsion_site_symmetry_4
_geom_torsion
_geom_torsion_publ_flag
N1A C1A C2A C3A . . . . -108.87(17) ?
N1A C1A C3A C2A . . . . 108.44(17) ?
N1A C5A C6A C8A . . . . 2.7(3) ?
N1A C5A C6A C7A . . . . -176.41(16) ?
C5A C6A C7A O2A . . . . 153.83(17) ?
C8A C6A C7A O2A . . . . -25.3(2) ?
C5A C6A C7A O1A . . . . -24.3(2) ?
C8A C6A C7A O1A . . . . 156.57(17) ?
C5A C6A C8A O3A . . . . 179.70(16) ?
C7A C6A C8A O3A . . . . -1.2(3) ?
C5A C6A C8A C9A . . . . 2.3(2) ?
C7A C6A C8A C9A . . . . -178.65(15) ?
N1A C4A C9A C10A . . . . -174.15(15) ?
C17A C4A C9A C10A . . . . 5.4(2) ?
N1A C4A C9A C8A . . . . 3.0(2) ?
C17A C4A C9A C8A . . . . -177.51(15) ?
O3A C8A C9A C4A . . . . 177.45(16) ?
C6A C8A C9A C4A . . . . -5.0(2) ?
O3A C8A C9A C10A . . . . -5.5(2) ?
C6A C8A C9A C10A . . . . 172.03(15) ?
C4A C9A C10A C11A . . . . -1.6(2) ?
C8A C9A C10A C11A . . . . -178.83(15) ?
C9A C10A C11A F1A . . . . 172.86(15) ?
C9A C10A C11A C12A . . . . -3.5(3) ?
C10A C11A C12A C17A . . . . 4.8(2) ?
F1A C11A C12A C17A . . . . -171.57(14) ?
C10A C11A C12A N2A . . . . -178.52(16) ?
F1A C11A C12A N2A . . . . 5.1(2) ?
N2A C13A C14A N3A . . . . 55.52(18) ?
N3A C15A C16A N2A . . . . -57.45(19) ?
N2A C12A C17A C4A . . . . -177.60(15) ?
C11A C12A C17A C4A . . . . -0.9(2) ?
N1A C4A C17A C12A . . . . 175.42(15) ?
C9A C4A C17A C12A . . . . -4.1(3) ?
C6A C5A N1A C4A . . . . -5.1(3) ?
C6A C5A N1A C1A . . . . 179.94(16) ?
C9A C4A N1A C5A . . . . 2.1(2) ?
C17A C4A N1A C5A . . . . -177.44(15) ?
C9A C4A N1A C1A . . . . 177.12(15) ?
C17A C4A N1A C1A . . . . -2.4(2) ?
C2A C1A N1A C5A . . . . -41.2(2) ?
C3A C1A N1A C5A . . . . -111.10(18) ?
C2A C1A N1A C4A . . . . 143.87(16) ?
C3A C1A N1A C4A . . . . 73.9(2) ?
C17A C12A N2A C13A . . . . 0.2(2) ?
C11A C12A N2A C13A . . . . -176.26(15) ?
C17A C12A N2A C16A . . . . -130.78(17) ?
C11A C12A N2A C16A . . . . 52.7(2) ?
C14A C13A N2A C12A . . . . 172.25(14) ?
C14A C13A N2A C16A . . . . -55.09(18) ?
C15A C16A N2A C12A . . . . -171.26(14) ?
C15A C16A N2A C13A . . . . 56.16(18) ?
C16A C15A N3A C14A . . . . 57.54(18) ?
C13A C14A N3A C15A . . . . -56.72(18) ?
N1B C1B C2B C3B . . . . -108.50(18) ?
N1B C1B C3B C2B . . . . 108.85(18) ?
N1B C5B C6B C8B . . . . 2.4(3) ?
N1B C5B C6B C7B . . . . -174.69(16) ?
C5B C6B C7B O1B . . . . -12.3(2) ?
C8B C6B C7B O1B . . . . 170.77(16) ?
C5B C6B C7B O2B . . . . 166.61(16) ?
C8B C6B C7B O2B . . . . -10.3(3) ?
C5B C6B C8B O3B . . . . 179.39(17) ?
C7B C6B C8B O3B . . . . -3.8(3) ?
C5B C6B C8B C9B . . . . 0.9(2) ?
C7B C6B C8B C9B . . . . 177.68(15) ?
N1B C4B C9B C10B . . . . -178.26(15) ?
C17B C4B C9B C10B . . . . 2.6(2) ?
N1B C4B C9B C8B . . . . 1.1(2) ?
C17B C4B C9B C8B . . . . -177.97(15) ?
O3B C8B C9B C4B . . . . 178.87(16) ?
C6B C8B C9B C4B . . . . -2.5(2) ?
O3B C8B C9B C10B . . . . -1.7(2) ?
C6B C8B C9B C10B . . . . 176.85(15) ?
C4B C9B C10B C11B . . . . -0.5(2) ?
C8B C9B C10B C11B . . . . -179.91(15) ?
C9B C10B C11B F1B . . . . 174.64(15) ?
C9B C10B C11B C12B . . . . -3.0(3) ?
C10B C11B C12B C17B . . . . 4.2(3) ?
F1B C11B C12B C17B . . . . -173.48(14) ?
C10B C11B C12B N2B . . . . -178.37(16) ?
F1B C11B C12B N2B . . . . 4.0(2) ?
N2B C13B C14B N3B . . . . 56.51(18) ?
N3B C15B C16B N2B . . . . -57.95(19) ?
N2B C12B C17B C4B . . . . -179.26(15) ?
C11B C12B C17B C4B . . . . -1.9(2) ?
N1B C4B C17B C12B . . . . 179.50(15) ?
C9B C4B C17B C12B . . . . -1.4(2) ?
C6B C5B N1B C4B . . . . -3.9(3) ?
C6B C5B N1B C1B . . . . 176.80(16) ?
C9B C4B N1B C5B . . . . 2.0(2) ?
C17B C4B N1B C5B . . . . -178.83(15) ?
C9B C4B N1B C1B . . . . -178.68(15) ?
C17B C4B N1B C1B . . . . 0.5(2) ?
C2B C1B N1B C5B . . . . -35.8(2) ?
C3B C1B N1B C5B . . . . -105.94(19) ?
C2B C1B N1B C4B . . . . 144.94(16) ?
C3B C1B N1B C4B . . . . 74.8(2) ?
C17B C12B N2B C13B . . . . 6.7(2) ?
C11B C12B N2B C13B . . . . -170.61(15) ?
C17B C12B N2B C16B . . . . -121.56(18) ?
C11B C12B N2B C16B . . . . 61.2(2) ?
C14B C13B N2B C12B . . . . 170.59(14) ?
C14B C13B N2B C16B . . . . -59.17(18) ?
C15B C16B N2B C12B . . . . -169.26(14) ?
C15B C16B N2B C13B . . . . 60.10(18) ?
C16B C15B N3B C14B . . . . 55.05(19) ?
C13B C14B N3B C15B . . . . -54.50(19) ?
N1C C1C C2C C3C . . . . 108.07(18) ?
N1C C1C C3C C2C . . . . -111.22(18) ?
N1C C5C C6C C8C . . . . -4.1(3) ?
N1C C5C C6C C7C . . . . 174.44(15) ?
C5C C6C C7C O2C . . . . -158.08(16) ?
C8C C6C C7C O2C . . . . 20.5(3) ?
C5C C6C C7C O1C . . . . 20.4(2) ?
C8C C6C C7C O1C . . . . -161.07(16) ?
C5C C6C C8C O3C . . . . -176.59(16) ?
C7C C6C C8C O3C . . . . 4.9(3) ?
C5C C6C C8C C9C . . . . 2.7(2) ?
C7C C6C C8C C9C . . . . -175.83(15) ?
N1C C4C C9C C10C . . . . 179.16(15) ?
C17C C4C C9C C10C . . . . -2.4(2) ?
N1C C4C C9C C8C . . . . -1.5(2) ?
C17C C4C C9C C8C . . . . 176.92(16) ?
O3C C8C C9C C4C . . . . 179.29(16) ?
C6C C8C C9C C4C . . . . 0.0(2) ?
O3C C8C C9C C10C . . . . -1.4(3) ?
C6C C8C C9C C10C . . . . 179.31(16) ?
C4C C9C C10C C11C . . . . 1.2(3) ?
C8C C9C C10C C11C . . . . -178.12(16) ?
C9C C10C C11C F1C . . . . -176.68(16) ?
C9C C10C C11C C12C . . . . 1.8(3) ?
F1C C11C C12C C17C . . . . 174.93(15) ?
C10C C11C C12C C17C . . . . -3.5(3) ?
F1C C11C C12C N2C . . . . -3.7(2) ?
C10C C11C C12C N2C . . . . 177.80(17) ?
N2C C13C C14C N3C . . . . -57.0(2) ?
N3C C15C C16C N2C . . . . 57.8(2) ?
N2C C12C C17C C4C . . . . -179.16(16) ?
C11C C12C C17C C4C . . . . 2.3(3) ?
N1C C4C C17C C12C . . . . 179.02(16) ?
C9C C4C C17C C12C . . . . 0.6(3) ?
C6C C5C N1C C4C . . . . 2.5(3) ?
C6C C5C N1C C1C . . . . -176.19(16) ?
C9C C4C N1C C5C . . . . 0.3(2) ?
C17C C4C N1C C5C . . . . -178.11(15) ?
C9C C4C N1C C1C . . . . 179.11(15) ?
C17C C4C N1C C1C . . . . 0.7(2) ?
C2C C1C N1C C5C . . . . 26.9(2) ?
C3C C1C N1C C5C . . . . 98.0(2) ?
C2C C1C N1C C4C . . . . -151.79(16) ?
C3C C1C N1C C4C . . . . -80.7(2) ?
C17C C12C N2C C13C . . . . -11.0(3) ?
C11C C12C N2C C13C . . . . 167.59(16) ?
C17C C12C N2C C16C . . . . 118.60(19) ?
C11C C12C N2C C16C . . . . -62.8(2) ?
C14C C13C N2C C12C . . . . -167.24(16) ?
C14C C13C N2C C16C . . . . 61.17(19) ?
C15C C16C N2C C12C . . . . 164.97(16) ?
C15C C16C N2C C13C . . . . -62.01(19) ?
C16C C15C N3C C14C . . . . -53.8(2) ?
C13C C14C N3C C15C . . . . 53.4(2) ?
